data_2006695
loop_
_publ_author_name
'Hibbs, David E.'
'Hursthouse, Michael B.'
'Malik, K. M. Abdul'
'North, Michael'

_publ_section_title
;
 Dimethyl
 <i>N</i>,<i>N</i>'-Bis(<i>endo</i>-himmoyl)-(<i>R</i>,<i>R</i>)-cystine
;
_journal_issue 11
_journal_name_full 'Acta Crystallographica Section C'
_journal_page_first 1701
_journal_page_last 1703
_journal_paper_doi 10.1107/S0108270197007154
_journal_volume 53
_journal_year 1997
_chemical_formula_moiety 'C26 H28 N2 O8 S2'
_chemical_formula_sum 'C26 H28 N2 O8 S2'
_chemical_formula_weight 560.62
_chemical_melting_point 373.15
_chemical_name_common 'Dimethyl N,N-(Endo-himmoyl)-(R,R)-cysteine'
_chemical_name_systematic
;
 Dimethyl N,N-(Endo-himmoyl)-(R,R)-cysteine
;
_space_group_IT_number 19
_symmetry_cell_setting orthorhombic
_symmetry_space_group_name_Hall 'P 2ac 2ab'
_symmetry_space_group_name_H-M 'P 21 21 21'
_audit_creation_method SHELXL93
_cell_angle_alpha 90.00
_cell_angle_beta 90.00
_cell_angle_gamma 90.00
_cell_formula_units_Z 4
_cell_length_a 8.3900(9)
_cell_length_b 13.270(2)
_cell_length_c 23.2580(15)
_cell_measurement_reflns_used 250
_cell_measurement_temperature 293(2)
_cell_measurement_theta_max 24.97
_cell_measurement_theta_min 1.77
_cell_volume 2589.4(5)
_computing_cell_refinement 'REFINE (incorporated in MADNES)'
_computing_data_collection 'MADNES (Pflugrath & Messerschmidt, 1989)'
_computing_data_reduction 'ABSMAD (Karaulov, 1991)'
_computing_molecular_graphics 'SNOOPI (Davies, 1983)'
_computing_publication_material SHELXL93
_computing_structure_refinement 'SHELXL93 (Sheldrick, 1993)'
_computing_structure_solution 'SHELXS86 (Sheldrick, 1990)'
_diffrn_ambient_temperature 293(2)
_diffrn_measurement_device 'Delft Instruments FAST area detector'
_diffrn_measurement_method '(Darr, Drake, Hursthouse & Malik, 1993)'
_diffrn_radiation_monochromator graphite
_diffrn_radiation_source 'Rotating anode'
_diffrn_radiation_type MoK\a
_diffrn_radiation_wavelength 0.71069
_diffrn_reflns_av_R_equivalents 0.0542
_diffrn_reflns_av_sigmaI/netI 0.0808
_diffrn_reflns_limit_h_max 5
_diffrn_reflns_limit_h_min -9
_diffrn_reflns_limit_k_max 14
_diffrn_reflns_limit_k_min -15
_diffrn_reflns_limit_l_max 27
_diffrn_reflns_limit_l_min -27
_diffrn_reflns_number 8735
_diffrn_reflns_theta_max 24.97
_diffrn_reflns_theta_min 1.77
_diffrn_standards_decay_% 'not meausred'
_diffrn_standards_interval_count 'not measured'
_diffrn_standards_interval_time 'not meausred'
_diffrn_standards_number 'not measured'
_exptl_absorpt_coefficient_mu 0.259
_exptl_absorpt_correction_type none
_exptl_crystal_colour colourless
_exptl_crystal_density_diffrn 1.438
_exptl_crystal_density_method 'not measured'
_exptl_crystal_description prism
_exptl_crystal_F_000 1176
_exptl_crystal_size_max 0.24
_exptl_crystal_size_mid 0.16
_exptl_crystal_size_min 0.12
_refine_diff_density_max 1.140
_refine_diff_density_min -0.447
_refine_ls_abs_structure_details 'Flack (1983)'
_refine_ls_abs_structure_Flack 0.1(2)
_refine_ls_extinction_method none
_refine_ls_goodness_of_fit_all 1.088
_refine_ls_goodness_of_fit_obs 1.199
_refine_ls_hydrogen_treatment 'H atoms riding'
_refine_ls_matrix_type full
_refine_ls_number_parameters 348
_refine_ls_number_reflns 3896
_refine_ls_number_restraints 18
_refine_ls_restrained_S_all 1.132
_refine_ls_restrained_S_obs 1.252
_refine_ls_R_factor_all 0.0875
_refine_ls_R_factor_obs .0725
_refine_ls_shift/esd_max -0.001
_refine_ls_shift/esd_mean 0.000
_refine_ls_structure_factor_coef Fsqd
_refine_ls_weighting_details 'w = 1/[\s^2^(Fo^2^)+(0.1187P)^2^] where P=(Fo^2^+2Fc^2^)/3'
_refine_ls_weighting_scheme calc
_refine_ls_wR_factor_all 0.1939
_refine_ls_wR_factor_obs .1851
_reflns_number_observed 2982
_reflns_number_total 3896
_reflns_observed_criterion >2sigma(I)
_cod_data_source_file ka1223.cif
_cod_data_source_block s92
_cod_depositor_comments
;
The following automatic conversions were performed:
'_symmetry_cell_setting' value 'Orthorhombic' changed to 'orthorhombic'
according to '/home/saulius/struct/CIF-dictionaries/cif_core.dic'
dictionary named 'cif_core.dic' version 2.4.1 from 2010-06-29.

Automatic conversion script
Id: cif_fix_enum 1527 2010-12-29 10:47:43Z saulius 

The following automatic conversions were performed:

'_chemical_melting_point' value '100\%C' was changed to '373.15' - it
was converted from degrees Celsius(C) to Kelvins(K).

Automatic conversion script
Id: cif_fix_values 1646 2011-03-28 12:23:43Z adriana 

The following automatic conversions were performed:

'_chemical_melting_point' value '100\%C' was changed to '373.15' - it
was converted from degrees Celsius(C) to Kelvins(K).

Automatic conversion script
Id: cif_fix_values 1715 2011-07-08 13:25:40Z adriana 

The following automatic conversions were performed:

'_refine_ls_weighting_scheme' value 'calc w =
1/[\s^2^(Fo^2^)+(0.1187P)^2^] where P=(Fo^2^+2Fc^2^)/3' was changed
to 'calc'. New tag '_refine_ls_weighting_details' was created. The
value of the new tag was set to 'w = 1/[\s^2^(Fo^2^)+(0.1187P)^2^]
where P=(Fo^2^+2Fc^2^)/3'.

Automatic conversion script
Id: cif_fix_values 3143 2015-03-26 13:38:13Z robertas 
;
_cod_database_code 2006695

loop_
_symmetry_equiv_pos_as_xyz
'x, y, z'
'-x+1/2, -y, z+1/2'
'-x, y+1/2, -z+1/2'
'x+1/2, -y+1/2, -z'

loop_
_atom_site_aniso_label
_atom_site_aniso_U_11
_atom_site_aniso_U_22
_atom_site_aniso_U_33
_atom_site_aniso_U_12
_atom_site_aniso_U_13
_atom_site_aniso_U_23
S1 .0556(10) .0767(12) .0705(12) .0202(9) .0253(10) .0433(10)
N1 .036(3) .024(2) .048(3) .007(2) .009(2) .011(2)
O1 .071(3) .047(3) .216(6) -.014(3) .013(4) -.036(3)
O2 .049(2) .065(3) .051(3) .005(2) -.008(2) -.021(2)
O3 .055(3) .079(3) .044(2) .018(2) .007(2) .029(2)
O4 .035(2) .074(3) .031(2) .014(2) .003(2) -.006(2)
C1 .046(4) .086(5) .038(3) .001(3) .007(3) -.006(4)
C2 .056(5) .117(6) .047(4) .031(5) -.002(4) -.022(5)
C3 .068(5) .055(4) .146(8) .014(4) .005(6) -.051(5)
C4 .052(4) .047(4) .119(7) .023(3) .025(5) .019(4)
C5 .035(3) .073(4) .051(4) .023(3) .006(3) .009(3)
C6 .028(3) .080(5) .055(4) .012(3) -.002(3) -.002(4)
C7 .049(4) .106(6) .068(5) .028(4) .014(4) -.012(5)
C8 .055(4) .028(3) .145(8) -.006(3) .013(5) -.001(4)
C9 .035(3) .057(4) .027(3) .008(3) .000(3) .012(3)
C10 .038(3) .030(3) .038(3) .002(2) .000(3) .006(2)
C11 .046(3) .039(3) .048(3) .009(3) .004(3) .011(3)
C12 .034(3) .038(3) .039(3) -.001(2) .005(3) .001(3)
C13 .045(4) .089(5) .036(3) -.002(3) .003(3) -.003(3)
S1' .200(4) .0384(8) .037(4) -.0090(14) .054(3) -.0018(10)
S1'A .200(4) .0384(8) .037(4) -.0090(14) .054(3) -.0018(10)
N1' .046(3) .037(2) .034(3) -.001(2) -.003(2) .005(2)
O1' .058(3) .053(2) .049(3) .000(2) -.018(2) -.008(2)
O2' .055(3) .063(3) .045(3) -.013(2) -.010(2) -.008(2)
O3' .086(4) .065(3) .077(4) .009(3) -.026(3) -.014(3)
O4' .074(4) .088(4) .084(4) -.022(3) -.010(3) -.029(3)
C1' .064(4) .065(4) .051(4) .014(3) -.005(4) .014(4)
C2' .063(4) .031(3) .075(5) .006(3) .015(4) .008(3)
C3' .062(4) .052(4) .066(5) -.008(3) .010(4) -.022(4)
C4' .070(5) .046(3) .036(3) -.006(3) -.005(3) .005(3)
C5' .050(4) .040(3) .055(4) -.010(3) .000(3) .006(3)
C6' .059(4) .053(3) .044(4) -.008(3) .006(3) -.003(3)
C7' .055(4) .064(4) .068(4) -.007(3) .010(4) -.001(4)
C8' .052(4) .037(3) .035(3) .003(3) -.021(3) -.001(3)
C9' .055(4) .026(3) .047(4) -.008(3) -.004(3) .005(3)
C10' .046(3) .055(3) .033(3) -.002(3) -.016(3) -.007(3)
C11' .081(5) .083(5) .045(4) -.038(4) -.003(4) -.007(4)
C12' .058(3) .049(3) .047(3) -.020(3) .027(3) -.020(3)
C13' .087(6) .044(4) .106(7) .008(4) -.054(5) .000(4)

loop_
_atom_site_label
_atom_site_fract_x
_atom_site_fract_y
_atom_site_fract_z
_atom_site_U_iso_or_equiv
_atom_site_thermal_displace_type
_atom_site_calc_flag
_atom_site_refinement_flags
_atom_site_occupancy
_atom_site_disorder_group
_atom_site_type_symbol
S1 -.1564(2) .57086(14) .31598(8) .0676(6) Uani d D 1 . S
N1 -.2200(5) .7317(3) .2180(2) .0362(11) Uani d . 1 . N
O1 -.1349(7) .8816(4) .2525(4) .111(2) Uani d U 1 . O
O2 -.3673(5) .6050(3) .1769(2) .0549(11) Uani d . 1 . O
O3 -.0541(6) .7108(4) .1160(2) .0592(12) Uani d . 1 . O
O4 .1462(5) .6337(3) .1608(2) .0467(10) Uani d . 1 . O
C1 -.5219(8) .7099(6) .3086(3) .057(2) Uani d . 1 . C
H1 -.5107(8) .6464(6) .3249(3) .068 Uiso calc R 1 . H
C2 -.4583(9) .7930(7) .3269(3) .073(2) Uani d . 1 . C
H2 -.3937(9) .7992(7) .3592(3) .088 Uiso calc R 1 . H
C3 -.5052(10) .8760(5) .2883(5) .089(3) Uani d . 1 . C
H3 -.4981(10) .9442(5) .3042(5) .107 Uiso calc R 1 . H
C4 -.4156(8) .8574(5) .2300(4) .072(2) Uani d . 1 . C
H4 -.4313(8) .9137(5) .2033(4) .087 Uiso calc R 1 . H
C5 -.4932(7) .7610(5) .2072(3) .053(2) Uani d . 1 . C
H5 -.5497(7) .7744(5) .1711(3) .064 Uiso calc R 1 . H
C6 -.6154(7) .7352(6) .2568(3) .054(2) Uani d . 1 . C
H6 -.6994(7) .6871(6) .2466(3) .065 Uiso calc R 1 . H
C7 -.6713(9) .8404(7) .2706(4) .074(2) Uani d . 1 . C
H7A -.7477(9) .8425(7) .3019(4) .089 Uiso calc R 1 . H
H7B -.7127(9) .8758(7) .2373(4) .089 Uiso calc R 1 . H
C8 -.2439(9) .8312(5) .2354(4) .076(3) Uani d . 1 . C
C9 -.3605(7) .6875(5) .1976(2) .0395(13) Uani d . 1 . C
C10 -.0664(6) .6831(4) .2192(2) .0353(12) Uani d . 1 . C
H10 .0042(6) .7245(4) .2430(2) .042 Uiso calc R 1 . H
C11 -.0676(7) .5771(4) .2448(2) .0444(14) Uani d D 1 . C
H11A .0412(7) .5526(4) .2470(2) .053 Uiso calc R 1 . H
H11B -.1261(7) .5327(4) .2192(2) .053 Uiso calc R 1 . H
C12 .0059(7) .6790(4) .1583(2) .0370(13) Uani d . 1 . C
C13 .2324(8) .6261(6) .1063(3) .056(2) Uani d . 1 . C
H13A .325(3) .585(3) .1114(5) .085 Uiso calc R 1 . H
H13B .264(5) .6921(7) .0939(10) .085 Uiso calc R 1 . H
H13C .164(2) .596(3) .0778(6) .085 Uiso calc R 1 . H
S1' -.0098(10) .6490(3) .3700(4) .092(2) Uani d PD .67 1 S
S1'A .009(2) .6512(5) .3609(11) .092(2) Uani d PD .33 2 S
N1' -.0649(6) .4864(3) .4613(2) .0388(11) Uani d . 1 . N
O1' .0975(5) .5695(3) .5245(2) .0532(11) Uani d . 1 . O
O2' -.2657(5) .3981(3) .4188(2) .0543(12) Uani d . 1 . O
O3' .1257(7) .3354(4) .4899(2) .076(2) Uani d . 1 . O
O4' .2934(7) .3716(4) .4212(3) .082(2) Uani d . 1 . O
C1' -.3928(9) .6301(5) .4730(3) .060(2) Uani d . 1 . C
H1' -.4288(9) .6440(5) .4360(3) .072 Uiso calc R 1 . H
C2' -.2843(8) .6832(4) .5026(3) .056(2) Uani d . 1 . C
H2' -.2298(8) .7398(4) .4896(3) .068 Uiso calc R 1 . H
C3' -.2669(9) .6340(5) .5606(3) .060(2) Uani d . 1 . C
H3' -.2240(9) .6764(5) .5915(3) .072 Uiso calc R 1 . H
C4' -.1793(8) .5311(5) .5499(3) .051(2) Uani d . 1 . C
H4' -.1570(8) .4972(5) .5864(3) .061 Uiso calc R 1 . H
C5' -.3019(7) .4712(4) .5149(3) .049(2) Uani d . 1 . C
H5' -.3323(7) .4095(4) .5352(3) .058 Uiso calc R 1 . H
C6' -.4458(8) .5440(5) .5103(3) .052(2) Uani d . 1 . C
H6' -.5480(8) .5131(5) .5002(3) .062 Uiso calc R 1 . H
C7' -.4374(9) .5933(6) .5695(3) .062(2) Uani d . 1 . C
H7'A -.4446(9) .5451(6) .6007(3) .075 Uiso calc R 1 . H
H7'B -.5156(9) .6465(6) .5745(3) .075 Uiso calc R 1 . H
C8' -.0310(8) .5348(4) .5128(2) .0417(14) Uani d . 1 . C
C9' -.2182(8) .4459(4) .4582(3) .0429(14) Uani d . 1 . C
C10' .0562(7) .4608(4) .4191(2) .0445(14) Uani d D 1 . C
H10' .0027(7) .4254(4) .3875(2) .053 Uiso calc R 1 . H
C11' .1326(8) .5554(4) .3938(3) .070(2) Uani d D 1 . C
H11C .1989(8) .5361(4) .3615(3) .084 Uiso calc R 1 1 H
H11D .2014(8) .5854(4) .4227(3) .084 Uiso calc R 1 1 H
C12' .1638(7) .3845(4) .4493(3) .051(2) Uani d DU 1 . C
C13' .3909(10) .2917(5) .4499(4) .079(3) Uani d . 1 . C
H13D .376(6) .2288(11) .4302(17) .118 Uiso calc R 1 . H
H13E .358(5) .285(3) .4892(9) .118 Uiso calc R 1 . H
H13F .5014(12) .310(2) .449(2) .118 Uiso calc R 1 . H

loop_
_atom_type_symbol
_atom_type_description
_atom_type_scat_dispersion_real
_atom_type_scat_dispersion_imag
_atom_type_scat_source
C C 0.0033 0.0016 'International Tables Vol C Tables 4.2.6.8 and 6.1.1.4'
H H 0.0000 0.0000 'International Tables Vol C Tables 4.2.6.8 and 6.1.1.4'
O O 0.0106 0.0060 'International Tables Vol C Tables 4.2.6.8 and 6.1.1.4'
N N 0.0061 0.0033 'International Tables Vol C Tables 4.2.6.8 and 6.1.1.4'
S S 0.1246 0.1234 'International Tables Vol C Tables 4.2.6.8 and 6.1.1.4'

loop_
_geom_angle_atom_site_label_1
_geom_angle_atom_site_label_2
_geom_angle_atom_site_label_3
_geom_angle
_geom_angle_publ_flag
C11 S1 S1'A 99.4(9) y
C11 S1 S1' 106.9(4) y
C8 N1 C9 111.9(5) y
C8 N1 C10 123.1(5) y
C9 N1 C10 124.9(4) y
C12 O4 C13 115.6(5) y
C2 C1 C6 107.1(7) y
C2 C1 H1 126.4(5) ?
C6 C1 H1 126.4(4) ?
C1 C2 C3 108.9(7) y
C1 C2 H2 125.6(5) ?
C3 C2 H2 125.6(5) ?
C2 C3 C7 100.2(7) y
C2 C3 C4 106.4(5) y
C7 C3 C4 98.9(7) y
C2 C3 H3 116.3(5) ?
C7 C3 H3 116.3(4) ?
C4 C3 H3 116.3(4) ?
C8 C4 C5 104.3(5) y
C8 C4 C3 115.3(8) y
C5 C4 C3 103.1(5) y
C8 C4 H4 111.2(4) ?
C5 C4 H4 111.2(4) ?
C3 C4 H4 111.2(4) ?
C9 C5 C4 106.3(5) y
C9 C5 C6 116.8(5) y
C4 C5 C6 101.8(5) y
C9 C5 H5 110.5(3) ?
C4 C5 H5 110.5(4) ?
C6 C5 H5 110.5(3) ?
C1 C6 C7 101.7(6) y
C1 C6 C5 107.4(5) y
C7 C6 C5 99.0(6) y
C1 C6 H6 115.5(4) ?
C7 C6 H6 115.5(4) ?
C5 C6 H6 115.5(4) ?
C6 C7 C3 93.4(5) y
C6 C7 H7A 113.0(4) ?
C3 C7 H7A 113.0(5) ?
C6 C7 H7B 113.0(4) ?
C3 C7 H7B 113.0(5) ?
H7A C7 H7B 110.4 ?
O1 C8 N1 120.9(6) y
O1 C8 C4 129.5(6) y
N1 C8 C4 109.6(6) y
O2 C9 N1 124.1(5) y
O2 C9 C5 128.3(6) y
N1 C9 C5 107.6(5) y
N1 C10 C11 114.5(4) y
N1 C10 C12 110.4(4) y
C11 C10 C12 109.2(4) y
N1 C10 H10 107.5(3) ?
C11 C10 H10 107.5(3) ?
C12 C10 H10 107.5(3) ?
C10 C11 S1 113.5(4) y
C10 C11 H11A 108.9(3) ?
S1 C11 H11A 108.9(2) ?
C10 C11 H11B 108.9(3) ?
S1 C11 H11B 108.9(2) ?
H11A C11 H11B 107.7 ?
O3 C12 O4 125.2(5) y
O3 C12 C10 125.8(5) y
O4 C12 C10 109.0(5) y
O4 C13 H13A 109.5(3) ?
O4 C13 H13B 109.5(3) ?
H13A C13 H13B 109.5 ?
O4 C13 H13C 109.5(3) ?
H13A C13 H13C 109.5 ?
H13B C13 H13C 109.5 ?
C11' S1' S1 103.8(3) y
C11' S1'A S1 103.8(4) y
C8' N1' C9' 114.2(5) y
C8' N1' C10' 123.3(5) y
C9' N1' C10' 121.3(5) y
C12' O4' C13' 109.4(6) y
C2' C1' C6' 107.6(6) y
C2' C1' H1' 126.2(4) ?
C6' C1' H1' 126.2(4) ?
C1' C2' C3' 107.4(6) y
C1' C2' H2' 126.3(4) ?
C3' C2' H2' 126.3(4) ?
C2' C3' C7' 100.5(6) y
C2' C3' C4' 106.2(5) y
C7' C3' C4' 98.7(5) y
C2' C3' H3' 116.3(4) ?
C7' C3' H3' 116.3(4) ?
C4' C3' H3' 116.3(4) ?
C8' C4' C5' 105.4(5) y
C8' C4' C3' 116.6(5) y
C5' C4' C3' 102.8(5) y
C8' C4' H4' 110.5(3) ?
C5' C4' H4' 110.5(3) ?
C3' C4' H4' 110.5(4) ?
C9' C5' C4' 105.2(5) y
C9' C5' C6' 115.8(5) ?
C4' C5' C6' 103.6(5) ?
C9' C5' H5' 110.6(3) ?
C4' C5' H5' 110.6(3) ?
C6' C5' H5' 110.6(3) ?
C1' C6' C7' 100.5(6) y
C1' C6' C5' 106.4(5) y
C7' C6' C5' 99.8(6) y
C1' C6' H6' 115.9(4) ?
C7' C6' H6' 115.9(4) ?
C5' C6' H6' 115.9(3) ?
C6' C7' C3' 94.1(6) y
C6' C7' H7'A 112.9(4) ?
C3' C7' H7'A 112.9(4) ?
C6' C7' H7'B 112.9(4) ?
C3' C7' H7'B 112.9(4) ?
H7'A C7' H7'B 110.3 ?
O1' C8' N1' 123.7(6) y
O1' C8' C4' 128.3(5) y
N1' C8' C4' 107.9(5) y
O2' C9' N1' 123.7(6) y
O2' C9' C5' 129.0(6) y
N1' C9' C5' 107.2(5) y
N1' C10' C11' 111.2(5) y
N1' C10' C12' 104.9(4) y
C11' C10' C12' 118.2(5) y
N1' C10' H10' 107.4(3) ?
C11' C10' H10' 107.4(3) ?
C12' C10' H10' 107.4(3) ?
C10' C11' S1'A 120.1(8) y
C10' C11' S1' 113.8(5) y
C10' C11' H11C 108.8(3) ?
S1' C11' H11C 108.8(4) ?
C10' C11' H11D 108.8(3) ?
S1' C11' H11D 108.8(3) ?
H11C C11' H11D 107.7 ?
O3' C12' O4' 124.1(6) ?
O3' C12' C10' 124.6(6) y
O4' C12' C10' 110.8(6) y
O4' C13' H13D 109.5(3) ?
O4' C13' H13E 109.5(5) ?
H13D C13' H13E 109.5 ?
O4' C13' H13F 109.5(4) ?
H13D C13' H13F 109.5 ?
H13E C13' H13F 109.5 ?

loop_
_geom_bond_atom_site_label_1
_geom_bond_atom_site_label_2
_geom_bond_site_symmetry_2
_geom_bond_distance
_geom_bond_publ_flag
S1 C11 . 1.817(4) y
S1 S1'A . 2.041(5) y
S1 S1' . 2.042(4) y
N1 C8 . 1.396(8) y
N1 C9 . 1.400(8) y
N1 C10 . 1.441(7) y
O1 C8 . 1.201(9) y
O2 C9 . 1.197(7) y
O3 C12 . 1.183(7) y
O4 C12 . 1.324(7) y
O4 C13 . 1.464(7) y
C1 C2 . 1.297(11) y
C1 C6 . 1.476(9) y
C1 H1 . .93 ?
C2 C3 . 1.475(12) y
C2 H2 . .93 ?
C3 C7 . 1.529(12) y
C3 C4 . 1.570(13) y
C3 H3 . .98 ?
C4 C8 . 1.487(10) y
C4 C5 . 1.529(10) y
C4 H4 . .98 ?
C5 C9 . 1.497(8) y
C5 C6 . 1.581(9) y
C5 H5 . .98 ?
C6 C7 . 1.507(10) y
C6 H6 . .98 ?
C7 H7A . .97 ?
C7 H7B . .97 ?
C10 C11 . 1.527(7) y
C10 C12 . 1.543(7) y
C10 H10 . .98 ?
C11 H11A . .97 ?
C11 H11B . .97 ?
C13 H13A . .96 ?
C13 H13B . .96 ?
C13 H13C . .96 ?
S1' C11' . 1.809(5) y
S1'A C11' . 1.809(5) y
N1' C8' . 1.390(7) y
N1' C9' . 1.396(8) y
N1' C10' . 1.453(8) y
O1' C8' . 1.203(7) y
O2' C9' . 1.184(7) y
O3' C12' . 1.191(7) y
O4' C12' . 1.279(8) y
O4' C13' . 1.496(9) y
C1' C2' . 1.342(10) y
C1' C6' . 1.502(9) y
C1' H1' . .93 ?
C2' C3' . 1.506(10) y
C2' H2' . .93 ?
C3' C7' . 1.543(10) y
C3' C4' . 1.570(9) y
C3' H3' . .98 ?
C4' C8' . 1.515(9) y
C4' C5' . 1.534(9) y
C4' H4' . .98 ?
C5' C9' . 1.530(9) y
C5' C6' . 1.549(9) y
C5' H5' . .98 ?
C6' C7' . 1.526(9) y
C6' H6' . .98 ?
C7' H7'A . .97 ?
C7' H7'B . .97 ?
C10' C11' . 1.527(9) y
C10' C12' . 1.528(2) y
C10' H10' . .98 ?
C11' H11C . .97 ?
C11' H11D . .97 ?
C13' H13D . .96 ?
C13' H13E . .96 ?
C13' H13F . .96 ?

loop_
_geom_hbond_atom_site_label_D
_geom_hbond_atom_site_label_H
_geom_hbond_atom_site_label_A
_geom_hbond_site_symmetry_A
_geom_hbond_distance_HA
_geom_hbond_distance_DA
_geom_hbond_angle_DHA
_geom_hbond_publ_flag
C11 H11A O1 3_545 2.402(8) 3.102(8) 128.7(6) yes
C3 H3 O2 3_455 2.454(9) 3.323(9) 147.5(7) yes
C4' H4' O2 2_465 2.511(8) 3.484(8) 172.0(6) yes
C13F' H13F O2' 1_655 2.38(2) 3.289(9) 158.0(10) yes
C6 H6 O4 1_455 2.482(8) 3.286(8) 139.1(6) yes

loop_
_geom_torsion_atom_site_label_1
_geom_torsion_atom_site_label_2
_geom_torsion_atom_site_label_3
_geom_torsion_atom_site_label_4
_geom_torsion
C6 C1 C2 C3 -0.5(8)
C1 C2 C3 C7 32.7(8)
C1 C2 C3 C4 -69.9(8)
C2 C3 C4 C8 -45.8(8)
C7 C3 C4 C8 -149.3(6)
C2 C3 C4 C5 67.1(8)
C7 C3 C4 C5 -36.4(7)
C8 C4 C5 C9 -3.4(8)
C3 C4 C5 C9 -124.1(6)
C8 C4 C5 C6 119.4(7)
C3 C4 C5 C6 -1.4(7)
C2 C1 C6 C7 -32.6(7)
C2 C1 C6 C5 70.9(7)
C9 C5 C6 C1 49.2(8)
C4 C5 C6 C1 -66.0(7)
C9 C5 C6 C7 154.6(6)
C4 C5 C6 C7 39.4(6)
C1 C6 C7 C3 48.6(7)
C5 C6 C7 C3 -61.4(7)
C2 C3 C7 C6 -48.2(7)
C4 C3 C7 C6 60.4(7)
C9 N1 C8 O1 -177.8(8)
C10 N1 C8 O1 0.1(13)
C9 N1 C8 C4 3.4(9)
C10 N1 C8 C4 -178.8(6)
C5 C4 C8 O1 -178.5(10)
C3 C4 C8 O1 -66.3(12)
C5 C4 C8 N1 0.2(10)
C3 C4 C8 N1 112.5(8)
C8 N1 C9 O2 175.0(6)
C10 N1 C9 O2 -2.8(8)
C8 N1 C9 C5 -5.5(7)
C10 N1 C9 C5 176.6(5)
C4 C5 C9 O2 -175.1(6)
C6 C5 C9 O2 72.1(9)
C4 C5 C9 N1 5.4(6)
C6 C5 C9 N1 -107.3(6)
C8 N1 C10 C11 134.1(6)
C9 N1 C10 C11 -48.3(7)
C8 N1 C10 C12 -102.2(7)
C9 N1 C10 C12 75.4(6)
N1 C10 C11 S1 -53.8(6)
C12 C10 C11 S1 -178.1(4)
S1'A S1 C11 C10 -67.1(5)
S1' S1 C11 C10 -66.7(5)
C13 O4 C12 O3 1.7(8)
C13 O4 C12 C10 -178.6(5)
N1 C10 C12 O3 0.0(8)
C11 C10 C12 O3 126.7(6)
N1 C10 C12 O4 -179.7(4)
C11 C10 C12 O4 -53.1(6)
C11 S1 S1' C11' -88.1(6)
S1'A S1 S1' C11' -84.5(19)
C11 S1 S1'A C11' -98.7(12)
S1' S1 S1'A C11' 84.8(19)
C6' C1' C2' C3' -1.3(7)
C1' C2' C3' C7' -31.7(7)
C1' C2' C3' C4' 70.6(7)
C2' C3' C4' C8' 48.5(7)
C7' C3' C4' C8' 152.2(6)
C2' C3' C4' C5' -66.2(6)
C7' C3' C4' C5' 37.5(6)
C8' C4' C5' C9' -1.6(6)
C3' C4' C5' C9' 121.0(5)
C8' C4' C5' C6' -123.6(5)
C3' C4' C5' C6' -1.1(6)
C2' C1' C6' C7' 34.2(7)
C2' C1' C6' C5' -69.4(7)
C9' C5' C6' C1' -46.9(7)
C4' C5' C6' C1' 67.8(6)
C9' C5' C6' C7' -151.0(5)
C4' C5' C6' C7' -36.3(6)
C1' C6' C7' C3' -50.0(6)
C5' C6' C7' C3' 58.9(6)
C2' C3' C7' C6' 49.2(6)
C4' C3' C7' C6' -59.2(6)
C9' N1' C8' O1' 176.0(5)
C10' N1' C8' O1' 8.4(8)
C9' N1' C8' C4' -2.1(6)
C10' N1' C8' C4' -169.6(5)
C5' C4' C8' O1' -175.7(6)
C3' C4' C8' O1' 71.1(8)
C5' C4' C8' N1' 2.2(6)
C3' C4' C8' N1' -111.0(6)
C8' N1' C9' O2' -176.4(5)
C10' N1' C9' O2' -8.6(8)
C8' N1' C9' C5' 1.0(6)
C10' N1' C9' C5' 168.8(4)
C4' C5' C9' O2' 177.7(6)
C6' C5' C9' O2' -68.6(8)
C4' C5' C9' N1' 0.5(6)
C6' C5' C9' N1' 114.2(5)
C8' N1' C10' C11' -64.8(6)
C9' N1' C10' C11' 128.5(5)
C8' N1' C10' C12' 64.1(6)
C9' N1' C10' C12' -102.6(5)
N1' C10' C11' S1'A -55.4(10)
C12' C10' C11' S1'A -176.8(9)
N1' C10' C11' S1' -48.9(7)
C12' C10' C11' S1' -170.2(5)
S1 S1'A C11' C10' -40.5(16)
S1 S1'A C11' S1' -85.3(18)
S1 S1' C11' C10' -53.4(7)
S1 S1' C11' S1'A 84.8(19)
C13' O4' C12' O3' -3.9(8)
C13' O4' C12' C10' -176.3(5)
N1' C10' C12' O3' 21.1(8)
C11' C10' C12' O3' 145.6(6)
N1' C10' C12' O4' -166.6(5)
C11' C10' C12' O4' -42.1(7)
